data_8101417
loop_
_publ_author_name
'Voutsas, G. P.'

_publ_section_title
;
Crystal structure of [(phenanthroline)(1-phenyl-4,4,4-trifluoro-1,
3-butanedionato)(O-nitrato)copper(II)], CuF~3~O~2~N~2~C~22~H~14~[NO~3~]
;
_journal_issue 1
_journal_name_full 'Zeitschrift f\"ur Kristallographie - New Crystal Structures'
_journal_page_first 31
_journal_page_last 32
_journal_volume 214
_journal_year 1999
_chemical_formula_sum 'C22 H14 Cu F3 N3 O5'
_chemical_formula_weight 520.90
_chemical_name_systematic
;
[(phenanthroline)(1-phenyl)-4,4,4-trifluoro-1,3-butanedianto)(O-nitrato)-
copper(II)]
;
_space_group_IT_number 14
_symmetry_cell_setting monoclinic
_symmetry_space_group_name_Hall '-P 2yn'
_symmetry_space_group_name_H-M 'P 1 21/n 1'
_cell_angle_alpha 90.00
_cell_angle_beta 99.01
_cell_angle_gamma 90.00
_cell_formula_units_Z 4
_cell_length_a 9.923
_cell_length_b 15.437
_cell_length_c 13.731
_cell_measurement_temperature 293(2)
_cell_volume 2077.3
_diffrn_ambient_temperature 293(2)
_exptl_crystal_density_diffrn 1.666
_refine_ls_R_factor_obs 0.0429
_refine_ls_wR_factor_obs 0.1279
_cod_original_sg_symbol_H-M 'P 21/n'
_cod_database_code 8101417

loop_
_symmetry_equiv_pos_as_xyz
'x, y, z'
'-x+1/2, y+1/2, -z+1/2'
'-x, -y, -z'
'x-1/2, -y-1/2, z-1/2'

loop_
_atom_site_aniso_label
_atom_site_aniso_U_11
_atom_site_aniso_U_22
_atom_site_aniso_U_33
_atom_site_aniso_U_23
_atom_site_aniso_U_13
_atom_site_aniso_U_12
Cu 0.0372(3) 0.0471(3) 0.0547(3) 0.0060(2) 0.01577(19) 0.00494(19)
O1 0.0369(13) 0.0466(14) 0.0722(17) 0.0102(12) 0.0185(12) 0.0036(11)
O2 0.0426(14) 0.0479(14) 0.0705(17) 0.0123(12) 0.0178(12) 0.0048(11)
N1 0.0406(16) 0.0510(17) 0.0514(18) 0.0061(14) 0.0122(13) 0.0069(14)
N2 0.0432(17) 0.0526(18) 0.0445(16) 0.0034(14) 0.0089(13) 0.0016(14)
C1 0.0384(19) 0.0434(18) 0.0452(19) -0.0051(15) 0.0075(15) 0.0019(15)
C2 0.039(2) 0.046(2) 0.054(2) 0.0032(16) 0.0115(16) 0.0051(17)
C3 0.047(2) 0.044(2) 0.0453(19) -0.0022(15) 0.0083(16) 0.0047(16)
C4 0.046(2) 0.046(2) 0.072(3) 0.0079(19) 0.0169(19) 0.0047(17)
C5 0.0379(18) 0.050(2) 0.0402(18) -0.0027(15) 0.0054(14) 0.0008(15)
C6 0.048(2) 0.051(2) 0.058(2) -0.0045(18) 0.0111(18) 0.0032(18)
C7 0.064(3) 0.047(2) 0.072(3) 0.005(2) 0.004(2) -0.008(2)
C8 0.058(3) 0.071(3) 0.066(3) 0.011(2) 0.015(2) -0.015(2)
C9 0.047(2) 0.074(3) 0.068(3) 0.006(2) 0.019(2) 0.001(2)
C10 0.0384(19) 0.054(2) 0.057(2) 0.0045(18) 0.0110(16) 0.0034(17)
C11 0.0313(17) 0.061(2) 0.046(2) -0.0017(17) 0.0019(15) 0.0063(16)
C12 0.051(2) 0.060(3) 0.057(2) 0.0116(19) 0.0134(19) 0.0106(19)
C13 0.060(3) 0.055(3) 0.071(3) 0.015(2) 0.008(2) 0.011(2)
C14 0.053(3) 0.062(3) 0.073(3) -0.004(2) -0.003(2) 0.018(2)
C15 0.0393(19) 0.055(2) 0.058(2) -0.0045(18) 0.0046(16) 0.0087(17)
C16 0.0347(19) 0.075(3) 0.048(2) -0.0051(18) 0.0080(16) -0.0057(17)
C17 0.049(2) 0.087(3) 0.048(2) 0.002(2) 0.0177(18) -0.015(2)
C18 0.056(2) 0.071(3) 0.052(2) 0.009(2) 0.0125(19) -0.010(2)
C19 0.056(2) 0.059(3) 0.053(2) 0.0040(19) 0.0108(18) 0.001(2)
C20 0.0361(18) 0.055(2) 0.0422(18) -0.0050(16) 0.0100(14) -0.0005(16)
C21 0.043(2) 0.081(3) 0.073(3) -0.018(2) 0.007(2) 0.018(2)
C22 0.038(2) 0.087(3) 0.064(3) -0.011(2) 0.0176(19) -0.002(2)
F1 0.127(3) 0.0463(16) 0.262(6) 0.002(2) -0.079(3) 0.0037(18)
F2 0.269(5) 0.109(3) 0.088(2) 0.050(2) 0.067(3) 0.105(3)
F3 0.083(2) 0.097(2) 0.209(4) 0.072(2) 0.049(2) 0.0459(18)
O3 0.0503(18) 0.117(3) 0.0618(18) -0.0172(17) 0.0190(14) -0.0247(18)
N3 0.0489(19) 0.0452(17) 0.058(2) 0.0013(14) 0.0149(16) 0.0029(14)
O4 0.076(2) 0.099(3) 0.0549(18) -0.0143(16) 0.0194(16) -0.0262(18)
O5 0.0470(17) 0.098(2) 0.083(2) -0.0160(17) 0.0286(16) 0.0054(15)

loop_
_atom_site_label
_atom_site_type_symbol
_atom_site_fract_x
_atom_site_fract_y
_atom_site_fract_z
_atom_site_U_iso_or_equiv
_atom_site_thermal_displace_type
_atom_site_occupancy
_atom_site_calc_flag
_atom_site_refinement_flags
_atom_site_disorder_assembly
_atom_site_disorder_group
Cu Cu 0.39323(4) 0.69780(3) 0.12454(3) 0.04540(19) Uani 1 d . . .
O1 O 0.2407(2) 0.64106(16) 0.17034(19) 0.0508(6) Uani 1 d . . .
O2 O 0.2883(3) 0.79998(16) 0.0851(2) 0.0527(6) Uani 1 d . . .
N1 N 0.4972(3) 0.5856(2) 0.1328(2) 0.0471(7) Uani 1 d . . .
N2 N 0.5373(3) 0.7336(2) 0.0461(2) 0.0466(7) Uani 1 d . . .
C1 C 0.1245(3) 0.6720(2) 0.1753(2) 0.0422(8) Uani 1 d . . .
C2 C 0.0827(4) 0.7546(2) 0.1381(3) 0.0459(8) Uani 1 d . . .
H1C2 H 0.001(4) 0.772(3) 0.140(3) 0.062(13) Uiso 1 d . . .
C3 C 0.1653(4) 0.8091(2) 0.0959(3) 0.0454(8) Uani 1 d . . .
C4 C 0.1064(4) 0.8956(2) 0.0558(3) 0.0540(9) Uani 1 d . . .
C5 C 0.0322(3) 0.6162(2) 0.2235(2) 0.0429(8) Uani 1 d . . .
C6 C 0.0670(4) 0.5299(3) 0.2429(3) 0.0521(9) Uani 1 d . . .
HC6 H 0.145(4) 0.514(2) 0.225(3) 0.047(10) Uiso 1 d . . .
C7 C -0.0114(5) 0.4767(3) 0.2924(3) 0.0618(11) Uani 1 d . . .
HC7 H 0.026(4) 0.420(3) 0.312(3) 0.063(12) Uiso 1 d . . .
C8 C -0.1266(5) 0.5107(3) 0.3228(4) 0.0644(12) Uani 1 d . . .
HC8 H -0.163(5) 0.481(3) 0.351(4) 0.080(17) Uiso 1 d . . .
C9 C -0.1632(4) 0.5948(3) 0.3040(3) 0.0621(11) Uani 1 d . . .
HC9 H -0.235(5) 0.618(3) 0.333(3) 0.076(14) Uiso 1 d . . .
C10 C -0.0861(4) 0.6474(3) 0.2542(3) 0.0495(9) Uani 1 d . . .
HC10 H -0.107(4) 0.707(2) 0.249(2) 0.039(9) Uiso 1 d . . .
C11 C 0.6030(3) 0.5884(3) 0.0814(3) 0.0464(8) Uani 1 d . . .
C12 C 0.4720(4) 0.5127(3) 0.1768(3) 0.0556(10) Uani 1 d . . .
HC12 H 0.399(4) 0.511(2) 0.212(3) 0.044(10) Uiso 1 d . . .
C13 C 0.5498(5) 0.4383(3) 0.1708(3) 0.0621(11) Uani 1 d . . .
HC13 H 0.526(5) 0.390(3) 0.201(4) 0.091(17) Uiso 1 d . . .
C14 C 0.6560(5) 0.4399(3) 0.1188(3) 0.0640(12) Uani 1 d . . .
HC14 H 0.709(5) 0.395(3) 0.117(3) 0.080(15) Uiso 1 d . . .
C15 C 0.6866(4) 0.5169(3) 0.0723(3) 0.0511(9) Uani 1 d . . .
C16 C 0.7381(4) 0.6778(3) -0.0146(3) 0.0524(10) Uani 1 d . . .
C17 C 0.7561(4) 0.7602(3) -0.0548(3) 0.0604(11) Uani 1 d . . .
HC17 H 0.824(5) 0.766(3) -0.093(3) 0.082(15) Uiso 1 d . . .
C18 C 0.6691(4) 0.8259(3) -0.0417(3) 0.0593(10) Uani 1 d . . .
HC18 H 0.678(4) 0.884(3) -0.061(3) 0.069(13) Uiso 1 d . . .
C19 C 0.5586(4) 0.8099(3) 0.0071(3) 0.0556(10) Uani 1 d . . .
HC19 H 0.503(4) 0.856(3) 0.028(3) 0.057(11) Uiso 1 d . . .
C20 C 0.6264(4) 0.6686(2) 0.0362(2) 0.0440(8) Uani 1 d . . .
C21 C 0.7969(4) 0.5280(3) 0.0174(3) 0.0659(12) Uani 1 d . . .
HC21 H 0.854(5) 0.488(3) 0.010(3) 0.064(12) Uiso 1 d . . .
C22 C 0.8215(4) 0.6042(3) -0.0236(3) 0.0618(11) Uani 1 d . . .
HC22 H 0.905(5) 0.609(3) -0.048(3) 0.079(14) Uiso 1 d . . .
F1 F 0.1723(4) 0.9596(2) 0.0968(4) 0.157(2) Uani 1 d . . .
F2 F 0.1011(5) 0.9028(2) -0.0361(2) 0.151(2) Uani 1 d . . .
F3 F -0.0185(3) 0.9101(2) 0.0704(3) 0.1267(14) Uani 1 d . . .
O3 O 0.4579(3) 0.7465(2) 0.2761(2) 0.0754(9) Uani 1 d . . .
N3 N 0.5744(3) 0.7745(2) 0.3106(2) 0.0500(8) Uani 1 d . . .
O4 O 0.5965(3) 0.8007(2) 0.3960(2) 0.0756(10) Uani 1 d . . .
O5 O 0.6628(3) 0.7769(2) 0.2578(2) 0.0739(9) Uani 1 d . . .

loop_
_geom_bond_atom_site_label_1
_geom_bond_atom_site_label_2
_geom_bond_distance
_geom_bond_site_symmetry_2
_geom_bond_publ_flag
Cu O2 1.921(2) . ?
Cu O1 1.937(2) . ?
Cu N2 1.999(3) . ?
Cu N1 2.010(3) . ?
Cu O3 2.211(3) . ?
O1 C1 1.260(4) . ?
O2 C3 1.260(4) . ?
N1 C12 1.319(5) . ?
N1 C11 1.355(5) . ?
N2 C19 1.324(5) . ?
N2 C20 1.358(5) . ?
C1 C2 1.412(5) . ?
C1 C5 1.486(5) . ?
C2 C3 1.366(5) . ?
C2 H1C2 0.86(4) . ?
C3 C4 1.526(5) . ?
C4 F2 1.259(5) . ?
C4 F1 1.267(5) . ?
C4 F3 1.305(5) . ?
C5 C6 1.392(5) . ?
C5 C10 1.394(5) . ?
C6 C7 1.381(6) . ?
C6 HC6 0.88(4) . ?
C7 C8 1.381(7) . ?
C7 HC7 0.97(4) . ?
C8 C9 1.363(7) . ?
C8 HC8 0.74(5) . ?
C9 C10 1.369(6) . ?
C9 HC9 0.94(5) . ?
C10 HC10 0.94(3) . ?
C11 C15 1.398(5) . ?
C11 C20 1.420(5) . ?
C12 C13 1.393(6) . ?
C12 HC12 0.93(4) . ?
C13 C14 1.363(7) . ?
C13 HC13 0.90(5) . ?
C14 C15 1.405(6) . ?
C14 HC14 0.88(5) . ?
C15 C21 1.434(6) . ?
C16 C20 1.406(5) . ?
C16 C17 1.409(6) . ?
C16 C22 1.422(6) . ?
C17 C18 1.363(7) . ?
C17 HC17 0.92(5) . ?
C18 C19 1.393(6) . ?
C18 HC18 0.94(4) . ?
C19 HC19 0.97(4) . ?
C21 C22 1.343(7) . ?
C21 HC21 0.86(4) . ?
C22 HC22 0.95(5) . ?
O3 N3 1.255(4) . ?
N3 O5 1.223(4) . ?
N3 O4 1.227(4) . ?
